data_7055657
loop_
_publ_author_name
'Le Pennec, Ronan'
'Jeannin, Olivier'
'Auban-Senzier, Pascale'
'Fourmigu\'e, Marc'

_publ_section_title
;
 Chiral, radical, gold bis(dithiolene) complexes
;
_journal_issue 8
_journal_name_full 'New J. Chem.'
_journal_page_first 7113
_journal_paper_doi 10.1039/C6NJ01177B
_journal_volume 40
_journal_year 2016
_chemical_compound_source 'synthesis as described'
_chemical_formula_moiety 'C12 H12 Au1 S10'
_chemical_formula_sum 'C12 H12 Au S10'
_chemical_formula_weight 673.78
_space_group_IT_number 11
_symmetry_cell_setting monoclinic
_symmetry_Int_Tables_number 11
_symmetry_space_group_name_Hall '-P 2yb'
_symmetry_space_group_name_H-M 'P 1 21/m 1'
_atom_sites_solution_hydrogens geom
_audit_conform_dict_location ftp://ftp.iucr.org/pub/cif_core.dic
_audit_conform_dict_name cif_core.dic
_audit_conform_dict_version 2.4.3
_audit_creation_date 2016-04-08T10:27:48-00:00
_audit_creation_method 'WinGX routine CIF_UPDATE'
_audit_update_record
;
2016-04-13 deposited with the CCDC.
2016-06-21 downloaded from the CCDC.
;
_cell_angle_alpha 90
_cell_angle_beta 99.125(4)
_cell_angle_gamma 90
_cell_formula_units_Z 4
_cell_length_a 8.2523(5)
_cell_length_b 12.0142(6)
_cell_length_c 19.6329(8)
_cell_measurement_reflns_used 7820
_cell_measurement_temperature 293(2)
_cell_measurement_theta_max 27.49
_cell_measurement_theta_min 3.51
_cell_measurement_wavelength 0.71073
_cell_volume 1921.87(17)
_computing_cell_refinement 'Dirax/lsq (Duisenberg & Schreurs, 1989-2000)'
_computing_data_collection 'Collect (Bruker AXS BV, 1997-2004)'
_computing_data_reduction 'EvalCCD (Duisenberg & Schreurs 1990-2000)'
_computing_molecular_graphics 'Ortep-3 for Windows (Farrugia, 1997)'
_computing_publication_material 'WinGX publication routines (Farrugia, 1999)'
_computing_structure_refinement 'SHELXL-2014/7 (Sheldrick, 2014)'
_diffrn_ambient_temperature 293(2)
_diffrn_detector 'CCD plate'
_diffrn_detector_area_resol_mean 9
_diffrn_measured_fraction_theta_full 0.996
_diffrn_measured_fraction_theta_max 0.997
_diffrn_measurement_device '95mm CCD camera on \k-goniostat'
_diffrn_measurement_device_type KappaCCD
_diffrn_measurement_method 'CCD rotation images, thick slices'
_diffrn_orient_matrix_type X=UH
_diffrn_orient_matrix_UB_11 0.01
_diffrn_orient_matrix_UB_12 0
_diffrn_orient_matrix_UB_13 0
_diffrn_orient_matrix_UB_21 0
_diffrn_orient_matrix_UB_22 0.01
_diffrn_orient_matrix_UB_23 0
_diffrn_orient_matrix_UB_31 0
_diffrn_orient_matrix_UB_32 0
_diffrn_orient_matrix_UB_33 0.01
_diffrn_radiation_monochromator 'horizonally mounted graphite crystal'
_diffrn_radiation_probe x-ray
_diffrn_radiation_type MoK\a
_diffrn_radiation_wavelength 0.71073
_diffrn_reflns_av_R_equivalents 0.0976
_diffrn_reflns_av_unetI/netI 0.0673
_diffrn_reflns_Laue_measured_fraction_full 0.996
_diffrn_reflns_Laue_measured_fraction_max 0.997
_diffrn_reflns_limit_h_max 10
_diffrn_reflns_limit_h_min -10
_diffrn_reflns_limit_k_max 15
_diffrn_reflns_limit_k_min -15
_diffrn_reflns_limit_l_max 25
_diffrn_reflns_limit_l_min -25
_diffrn_reflns_number 27408
_diffrn_reflns_point_group_measured_fraction_full 0.996
_diffrn_reflns_point_group_measured_fraction_max 0.997
_diffrn_reflns_theta_full 25.242
_diffrn_reflns_theta_max 27.494
_diffrn_reflns_theta_min 3.513
_diffrn_source 'Enraf Nonius FR590'
_diffrn_standards_number 0
_exptl_absorpt_coefficient_mu 8.734
_exptl_absorpt_correction_T_max 0.916
_exptl_absorpt_correction_T_min 0.365
_exptl_absorpt_correction_type multi-scan
_exptl_absorpt_process_details
;
  [Sheldrick, G.M. (2002). SADABS Bruker AXS Inc., Madison, Wisconsin, USA]
;
_exptl_crystal_colour black
_exptl_crystal_density_diffrn 2.329
_exptl_crystal_density_method 'not measured'
_exptl_crystal_description plate
_exptl_crystal_F_000 1292
_exptl_crystal_size_max 0.12
_exptl_crystal_size_mid 0.11
_exptl_crystal_size_min 0.01
_refine_diff_density_max 1.665
_refine_diff_density_min -1.662
_refine_diff_density_rms 0.218
_refine_ls_extinction_method none
_refine_ls_goodness_of_fit_ref 1.083
_refine_ls_hydrogen_treatment constr
_refine_ls_matrix_type full
_refine_ls_number_constraints 0
_refine_ls_number_parameters 226
_refine_ls_number_reflns 4605
_refine_ls_number_restraints 0
_refine_ls_restrained_S_all 1.083
_refine_ls_R_factor_all 0.0967
_refine_ls_R_factor_gt 0.0555
_refine_ls_shift/su_max 0.001
_refine_ls_shift/su_mean 0
_refine_ls_structure_factor_coef Fsqd
_refine_ls_weighting_details 'w=1/[\s^2^(Fo^2^)+(0.0242P)^2^+24.0500P] where P=(Fo^2^+2Fc^2^)/3'
_refine_ls_weighting_scheme calc
_refine_ls_wR_factor_gt 0.1051
_refine_ls_wR_factor_ref 0.1198
_reflns_Friedel_coverage 0
_reflns_number_gt 3164
_reflns_number_total 4605
_reflns_threshold_expression 'I > 2\s(I)'
_cod_data_source_file c6nj01177b1.cif
_cod_data_source_block shelx
_cod_depositor_comments 'Adding full bibliography for 7055656--7055660.cif.'
_cod_original_sg_symbol_H-M 'P 21/m'
_cod_database_code 7055657

loop_
_symmetry_equiv_pos_as_xyz
'x, y, z'
'-x, y+1/2, -z'
'-x, -y, -z'
'x, -y-1/2, z'

loop_
_atom_site_label
_atom_site_type_symbol
_atom_site_fract_x
_atom_site_fract_y
_atom_site_fract_z
_atom_site_U_iso_or_equiv
_atom_site_adp_type
_atom_site_occupancy
_atom_site_site_symmetry_order
_atom_site_calc_flag
_atom_site_refinement_flags_posn
_atom_site_refinement_flags_adp
_atom_site_refinement_flags_occupancy
_atom_site_disorder_assembly
_atom_site_disorder_group
C1 C -0.0551(11) 0.6920(8) 0.5520(5) 0.033(2) Uani 1 1 d . . . . .
C2 C -0.2394(15) 0.75 0.4389(7) 0.027(3) Uani 1 2 d S T P . .
C3 C -0.3312(16) 0.75 0.3751(7) 0.035(3) Uani 1 2 d S T P A .
C4A C -0.461(2) 0.6453(11) 0.2497(6) 0.074(4) Uani 0.59(3) 1 d . . P A 1
H4A1 H -0.4173 0.5863 0.2241 0.089 Uiso 0.59(3) 1 calc R U P A 1
H4A2 H -0.5793 0.6396 0.2408 0.089 Uiso 0.59(3) 1 calc R U P A 1
C5A C -0.415(4) 0.75 0.2236(15) 0.048(6) Uani 0.59(3) 2 d S T P A 1
H5A1 H -0.4555 0.75 0.1744 0.058 Uiso 0.59(3) 2 calc R U P A 1
H5A2 H -0.2958 0.75 0.2284 0.058 Uiso 0.59(3) 2 calc R U P A 1
C4B C -0.461(2) 0.6453(11) 0.2497(6) 0.074(4) Uani 0.41(3) 1 d . . P A 2
H4B1 H -0.3696 0.6269 0.226 0.089 Uiso 0.41(3) 1 calc R U P A 2
H4B2 H -0.5469 0.5917 0.2347 0.089 Uiso 0.41(3) 1 calc R U P A 2
C5B C -0.519(5) 0.75 0.226(2) 0.048(6) Uani 0.41(3) 2 d S T P A 2
H5B1 H -0.635 0.75 0.2296 0.058 Uiso 0.41(3) 2 calc R U P A 2
H5B2 H -0.5141 0.75 0.1768 0.058 Uiso 0.41(3) 2 calc R U P A 2
C6 C 0.3426(12) 0.8060(8) 0.8454(5) 0.037(2) Uani 1 1 d . . . . .
C7 C 0.3200(15) 0.8569(10) 0.9819(6) 0.052(3) Uani 1 1 d . . . . .
H7A H 0.334 0.9179 1.0147 0.062 Uiso 1 1 calc R U . . .
H7B H 0.2047 0.8543 0.9619 0.062 Uiso 1 1 calc R U . . .
C8 C 0.363(2) 0.75 1.0208(9) 0.058(5) Uani 1 2 d S T P . .
H8A H 0.3085 0.75 1.061 0.07 Uiso 1 2 calc R U P . .
H8B H 0.4803 0.75 1.0371 0.07 Uiso 1 2 calc R U P . .
C9 C 0.3450(11) 0.8074(8) 0.4863(5) 0.033(2) Uani 1 1 d . . . . .
C10 C 0.5399(14) 0.75 0.6026(7) 0.020(3) Uani 1 2 d S T P . .
C11 C 0.6300(17) 0.75 0.6620(7) 0.034(3) Uani 1 2 d S T P . .
C12 C 0.7370(16) 0.8555(11) 0.7877(6) 0.060(3) Uani 1 1 d . . . . .
H12A H 0.7989 0.9182 0.8095 0.072 Uiso 1 1 calc R U . . .
H12B H 0.6318 0.8546 0.8038 0.072 Uiso 1 1 calc R U . . .
C13 C 0.828(2) 0.75 0.8113(8) 0.057(5) Uani 1 2 d S T P . .
H13A H 0.932 0.75 0.7945 0.068 Uiso 1 2 calc R U P . .
H13B H 0.8506 0.75 0.8613 0.068 Uiso 1 2 calc R U P . .
C14 C 0.0346(12) 0.6938(9) 0.1851(5) 0.041(2) Uani 1 1 d . . . . .
C15 C -0.1557(16) 0.6421(11) 0.0573(6) 0.063(4) Uani 1 1 d . . . . .
H15A H -0.1819 0.5813 0.0249 0.076 Uiso 1 1 calc R U . . .
H15B H -0.2423 0.6459 0.0854 0.076 Uiso 1 1 calc R U . . .
C16 C -0.157(2) 0.75 0.0166(9) 0.063(5) Uani 1 2 d S T P . .
H16A H -0.0615 0.75 -0.0067 0.075 Uiso 1 2 calc R U P . .
H16B H -0.2533 0.75 -0.0187 0.075 Uiso 1 2 calc R U P . .
S1 S 0.0590(3) 0.6117(2) 0.61430(14) 0.0379(6) Uani 1 1 d . . . . .
S2 S -0.1761(3) 0.6283(2) 0.48340(13) 0.0357(6) Uani 1 1 d . . . . .
S3 S -0.3933(4) 0.6219(3) 0.33937(15) 0.0553(8) Uani 1 1 d . . . . .
S4 S 0.2463(3) 0.8846(2) 0.77481(14) 0.0417(6) Uani 1 1 d . . . . .
S5 S 0.4377(4) 0.8882(2) 0.91338(14) 0.0466(7) Uani 1 1 d . . . . .
S6 S 0.2326(3) 0.8885(2) 0.42379(13) 0.0373(6) Uani 1 1 d . . . . .
S7 S 0.4675(3) 0.8721(2) 0.55438(13) 0.0352(6) Uani 1 1 d . . . . .
S8 S 0.7014(4) 0.8777(3) 0.69536(15) 0.0483(7) Uani 1 1 d . . . . .
S9 S 0.0508(4) 0.6160(2) 0.26167(14) 0.0417(6) Uani 1 1 d . . . . .
S10 S 0.0333(4) 0.6097(3) 0.11256(15) 0.0525(8) Uani 1 1 d . . . . .
Au1 Au 0.15813(6) 0.75 0.69356(3) 0.03086(16) Uani 1 2 d S T P . .
Au2 Au 0.13650(6) 0.75 0.34382(3) 0.03181(16) Uani 1 2 d S T P . .

loop_
_atom_site_aniso_label
_atom_site_aniso_U_11
_atom_site_aniso_U_22
_atom_site_aniso_U_33
_atom_site_aniso_U_23
_atom_site_aniso_U_13
_atom_site_aniso_U_12
C1 0.032(5) 0.038(5) 0.027(5) -0.004(4) 0.001(4) 0.005(4)
C2 0.020(6) 0.033(7) 0.027(7) 0 0.000(5) 0
C3 0.030(7) 0.040(8) 0.037(8) 0 0.009(6) 0
C4A 0.124(13) 0.048(8) 0.041(7) -0.010(6) -0.018(7) 0.015(8)
C5A 0.035(13) 0.062(15) 0.043(12) 0 -0.010(13) 0
C4B 0.124(13) 0.048(8) 0.041(7) -0.010(6) -0.018(7) 0.015(8)
C5B 0.035(13) 0.062(15) 0.043(12) 0 -0.010(13) 0
C6 0.035(5) 0.035(5) 0.040(6) 0.002(5) -0.001(4) 0.003(4)
C7 0.073(8) 0.046(7) 0.039(6) -0.005(5) 0.016(6) -0.003(6)
C8 0.061(11) 0.067(12) 0.048(11) 0 0.016(8) 0
C9 0.026(4) 0.032(5) 0.042(6) -0.003(5) 0.004(4) -0.003(4)
C10 0.019(6) 0.008(5) 0.036(7) 0 0.014(5) 0
C11 0.039(8) 0.038(8) 0.026(7) 0 0.008(6) 0
C12 0.073(8) 0.071(9) 0.034(6) -0.002(6) 0.006(6) -0.005(7)
C13 0.063(11) 0.072(13) 0.029(9) 0 -0.009(8) 0
C14 0.038(5) 0.053(6) 0.031(5) -0.001(5) 0.000(4) 0.001(5)
C15 0.069(8) 0.066(9) 0.049(8) 0.001(7) -0.008(6) -0.023(7)
C16 0.064(12) 0.069(13) 0.049(11) 0 -0.013(9) 0
S1 0.0436(15) 0.0295(13) 0.0378(15) -0.0012(11) -0.0018(11) 0.0049(11)
S2 0.0442(15) 0.0290(12) 0.0315(13) -0.0027(11) -0.0008(11) 0.0013(11)
S3 0.084(2) 0.0377(17) 0.0379(17) -0.0008(13) -0.0093(15) -0.0098(16)
S4 0.0517(16) 0.0311(14) 0.0375(15) 0.0021(11) -0.0076(12) -0.0049(12)
S5 0.0543(17) 0.0457(17) 0.0364(15) -0.0039(12) -0.0030(12) -0.0132(13)
S6 0.0465(15) 0.0289(13) 0.0330(14) -0.0028(11) -0.0047(11) 0.0044(11)
S7 0.0380(14) 0.0292(13) 0.0358(14) -0.0024(11) -0.0018(11) 0.0003(11)
S8 0.0607(18) 0.0433(17) 0.0372(16) -0.0018(12) -0.0035(13) -0.0061(14)
S9 0.0569(17) 0.0317(14) 0.0328(14) -0.0005(11) -0.0046(12) -0.0043(12)
S10 0.078(2) 0.0446(17) 0.0320(15) -0.0062(12) -0.0010(13) 0.0054(15)
Au1 0.0306(3) 0.0322(3) 0.0286(3) 0 0.0009(2) 0
Au2 0.0334(3) 0.0318(3) 0.0286(3) 0 0.0000(2) 0

loop_
_atom_type_symbol
_atom_type_description
_atom_type_scat_dispersion_real
_atom_type_scat_dispersion_imag
_atom_type_scat_source
C C 0.0033 0.0016 'International Tables Vol C Tables 4.2.6.8 and 6.1.1.4'
H H 0 0 'International Tables Vol C Tables 4.2.6.8 and 6.1.1.4'
S S 0.1246 0.1234 'International Tables Vol C Tables 4.2.6.8 and 6.1.1.4'
Au Au -2.0133 8.8022 'International Tables Vol C Tables 4.2.6.8 and 6.1.1.4'

loop_
_geom_angle_atom_site_label_1
_geom_angle_atom_site_label_2
_geom_angle_atom_site_label_3
_geom_angle
_geom_angle_site_symmetry_1
_geom_angle_site_symmetry_3
C1 C1 S1 124.2(3) 4_575 .
C1 C1 S2 116.4(3) 4_575 .
S1 C1 S2 119.5(6) . .
C3 C2 S2 122.8(4) . 4_575
C3 C2 S2 122.8(4) . .
S2 C2 S2 114.3(7) 4_575 .
C2 C3 S3 117.3(4) . .
C2 C3 S3 117.3(4) . 4_575
S3 C3 S3 125.0(9) . 4_575
C5A C4A S3 115.7(14) . .
C5A C4A H4A1 108.4 . .
S3 C4A H4A1 108.4 . .
C5A C4A H4A2 108.4 . .
S3 C4A H4A2 108.4 . .
H4A1 C4A H4A2 107.4 . .
C4A C5A C4A 123(2) . 4_575
C4A C5A H5A1 106.6 . .
C4A C5A H5A1 106.6 4_575 .
C4A C5A H5A2 106.6 . .
C4A C5A H5A2 106.6 4_575 .
H5A1 C5A H5A2 106.6 . .
C5B C4B S3 120.6(18) . .
C5B C4B H4B1 107.2 . .
S3 C4B H4B1 107.2 . .
C5B C4B H4B2 107.2 . .
S3 C4B H4B2 107.2 . .
H4B1 C4B H4B2 106.8 . .
C4B C5B C4B 128(3) . 4_575
C4B C5B H5B1 105.4 . .
C4B C5B H5B1 105.4 4_575 .
C4B C5B H5B2 105.4 . .
C4B C5B H5B2 105.4 4_575 .
H5B1 C5B H5B2 106 . .
C6 C6 S5 124.5(3) 4_575 .
C6 C6 S4 122.5(3) 4_575 .
S5 C6 S4 113.0(6) . .
C8 C7 S5 116.1(10) . .
C8 C7 H7A 108.3 . .
S5 C7 H7A 108.3 . .
C8 C7 H7B 108.3 . .
S5 C7 H7B 108.3 . .
H7A C7 H7B 107.4 . .
C7 C8 C7 116.9(15) . 4_575
C7 C8 H8A 108.1 . .
C7 C8 H8A 108.1 4_575 .
C7 C8 H8B 108.1 . .
C7 C8 H8B 108.1 4_575 .
H8A C8 H8B 107.3 . .
C9 C9 S6 124.5(3) 4_575 .
C9 C9 S7 116.7(3) 4_575 .
S6 C9 S7 118.8(6) . .
C11 C10 S7 125.2(3) . .
C11 C10 S7 125.2(3) . 4_575
S7 C10 S7 109.5(7) . 4_575
C10 C11 S8 117.3(4) . .
C10 C11 S8 117.3(4) . 4_575
S8 C11 S8 124.4(8) . 4_575
C13 C12 S8 115.2(10) . .
C13 C12 H12A 108.5 . .
S8 C12 H12A 108.5 . .
C13 C12 H12B 108.5 . .
S8 C12 H12B 108.5 . .
H12A C12 H12B 107.5 . .
C12 C13 C12 114.5(15) 4_575 .
C12 C13 H13A 108.6 4_575 .
C12 C13 H13A 108.6 . .
C12 C13 H13B 108.6 4_575 .
C12 C13 H13B 108.6 . .
H13A C13 H13B 107.6 . .
C14 C14 S10 125.4(4) 4_575 .
C14 C14 S9 122.2(4) 4_575 .
S10 C14 S9 112.3(6) . .
C16 C15 S10 115.7(10) . .
C16 C15 H15A 108.4 . .
S10 C15 H15A 108.4 . .
C16 C15 H15B 108.4 . .
S10 C15 H15B 108.4 . .
H15A C15 H15B 107.4 . .
C15 C16 C15 116.8(16) 4_575 .
C15 C16 H16A 108.1 4_575 .
C15 C16 H16A 108.1 . .
C15 C16 H16B 108.1 4_575 .
C15 C16 H16B 108.1 . .
H16A C16 H16B 107.3 . .
C1 S1 Au1 99.8(3) . .
C1 S2 C2 96.3(5) . .
C3 S3 C4B 106.6(6) . .
C3 S3 C4A 106.6(6) . .
C6 S4 Au1 102.8(4) . .
C6 S5 C7 102.7(5) . .
C9 S6 Au2 99.4(3) . .
C9 S7 C10 98.4(5) . .
C11 S8 C12 103.9(6) . .
C14 S9 Au2 101.5(4) . .
C14 S10 C15 105.0(6) . .
S4 Au1 S4 89.04(13) 4_575 .
S4 Au1 S1 90.04(10) 4_575 .
S4 Au1 S1 177.30(10) . .
S4 Au1 S1 177.30(10) 4_575 4_575
S4 Au1 S1 90.04(10) . 4_575
S1 Au1 S1 90.78(13) . 4_575
S9 Au2 S9 88.43(14) . 4_575
S9 Au2 S6 177.26(10) . .
S9 Au2 S6 90.37(10) 4_575 .
S9 Au2 S6 90.37(9) . 4_575
S9 Au2 S6 177.26(10) 4_575 4_575
S6 Au2 S6 90.72(13) . 4_575

loop_
_geom_bond_atom_site_label_1
_geom_bond_atom_site_label_2
_geom_bond_distance
_geom_bond_site_symmetry_2
C1 C1 1.394(19) 4_575
C1 S1 1.717(10) .
C1 S2 1.723(10) .
C2 C3 1.357(19) .
C2 S2 1.741(7) 4_575
C2 S2 1.741(7) .
C3 S3 1.734(7) .
C3 S3 1.734(7) 4_575
C4A C5A 1.43(2) .
C4A S3 1.782(12) .
C4A H4A1 0.97 .
C4A H4A2 0.97 .
C5A C4A 1.43(2) 4_575
C5A H5A1 0.97 .
C5A H5A2 0.97 .
C4B C5B 1.40(2) .
C4B S3 1.782(12) .
C4B H4B1 0.97 .
C4B H4B2 0.97 .
C5B C4B 1.40(2) 4_575
C5B H5B1 0.97 .
C5B H5B2 0.97 .
C6 C6 1.34(2) 4_575
C6 S5 1.744(10) .
C6 S4 1.759(10) .
C7 C8 1.508(15) .
C7 S5 1.819(11) .
C7 H7A 0.97 .
C7 H7B 0.97 .
C8 C7 1.508(15) 4_575
C8 H8A 0.97 .
C8 H8B 0.97 .
C9 C9 1.380(19) 4_575
C9 S6 1.719(10) .
C9 S7 1.727(10) .
C10 C11 1.278(18) .
C10 S7 1.796(8) .
C10 S7 1.796(8) 4_575
C11 S8 1.735(7) .
C11 S8 1.735(7) 4_575
C12 C13 1.507(15) .
C12 S8 1.810(11) .
C12 H12A 0.97 .
C12 H12B 0.97 .
C13 C12 1.507(15) 4_575
C13 H13A 0.97 .
C13 H13B 0.97 .
C14 C14 1.35(2) 4_575
C14 S10 1.745(10) .
C14 S9 1.757(10) .
C15 C16 1.522(16) .
C15 S10 1.795(13) .
C15 H15A 0.97 .
C15 H15B 0.97 .
C16 C15 1.522(16) 4_575
C16 H16A 0.97 .
C16 H16B 0.97 .
S1 Au1 2.334(3) .
S4 Au1 2.307(3) .
S6 Au2 2.338(3) .
S9 Au2 2.309(3) .
Au1 S4 2.307(3) 4_575
Au1 S1 2.334(3) 4_575
Au2 S9 2.309(3) 4_575
Au2 S6 2.338(3) 4_575

loop_
_geom_torsion_atom_site_label_1
_geom_torsion_atom_site_label_2
_geom_torsion_atom_site_label_3
_geom_torsion_atom_site_label_4
_geom_torsion
_geom_torsion_site_symmetry_1
_geom_torsion_site_symmetry_4
S2 C2 C3 S3 -176.8(7) 4_575 .
S2 C2 C3 S3 2.9(16) . .
S2 C2 C3 S3 -2.9(16) 4_575 4_575
S2 C2 C3 S3 176.8(7) . 4_575
S3 C4A C5A C4A -59(3) . 4_575
S3 C4B C5B C4B 38(5) . 4_575
S5 C7 C8 C7 -69.1(18) . 4_575
S7 C10 C11 S8 -5.5(16) . .
S7 C10 C11 S8 174.0(6) 4_575 .
S7 C10 C11 S8 -174.0(6) . 4_575
S7 C10 C11 S8 5.4(16) 4_575 4_575
S8 C12 C13 C12 -64.5(18) . 4_575
S10 C15 C16 C15 -71(2) . 4_575
C1 C1 S1 Au1 8.1(3) 4_575 .
S2 C1 S1 Au1 -173.2(5) . .
C1 C1 S2 C2 3.6(5) 4_575 .
S1 C1 S2 C2 -175.3(7) . .
C3 C2 S2 C1 174.4(11) . .
S2 C2 S2 C1 -5.9(8) 4_575 .
C2 C3 S3 C4B -164.8(11) . .
S3 C3 S3 C4B 21.8(12) 4_575 .
C2 C3 S3 C4A -164.8(11) . .
S3 C3 S3 C4A 21.8(12) 4_575 .
C5B C4B S3 C3 -26(3) . .
C5A C4A S3 C3 14.5(18) . .
C6 C6 S4 Au1 -4.4(3) 4_575 .
S5 C6 S4 Au1 175.0(4) . .
C6 C6 S5 C7 -65.6(5) 4_575 .
S4 C6 S5 C7 115.0(6) . .
C8 C7 S5 C6 80.1(11) . .
C9 C9 S6 Au2 -8.4(3) 4_575 .
S7 C9 S6 Au2 171.6(5) . .
C9 C9 S7 C10 -3.3(4) 4_575 .
S6 C9 S7 C10 176.7(6) . .
C11 C10 S7 C9 -175.4(11) . .
S7 C10 S7 C9 5.1(7) 4_575 .
C10 C11 S8 C12 154.9(11) . .
S8 C11 S8 C12 -37.5(11) 4_575 .
C13 C12 S8 C11 46.2(12) . .
C14 C14 S9 Au2 -14.4(3) 4_575 .
S10 C14 S9 Au2 161.5(4) . .
C14 C14 S10 C15 -62.2(6) 4_575 .
S9 C14 S10 C15 122.1(6) . .
C16 C15 S10 C14 78.2(12) . .
